data_7051557
loop_
_publ_author_name
'Wallace, Karl J.'
'Morey, Jeroni'
'Lynch, Vincent M.'
'Anslyn, Eric V.'

_publ_section_title
;
 Colorimetric detection of chemical warfare simulants
;
_journal_issue 11
_journal_name_full 'New Journal of Chemistry'
_journal_page_first 1469
_journal_paper_doi 10.1039/b506100h
_journal_volume 29
_journal_year 2005
_chemical_formula_sum 'C18 H24 N6 O6 S2'
_chemical_formula_weight 242.28
_chemical_name_systematic
;
?
;
_space_group_IT_number 2
_symmetry_cell_setting triclinic
_symmetry_space_group_name_Hall '-P 1'
_symmetry_space_group_name_H-M 'P -1'
_atom_sites_solution_hydrogens geom
_atom_sites_solution_primary direct
_atom_sites_solution_secondary difmap
_audit_creation_method SHELXL-97
_cell_angle_alpha 67.536(2)
_cell_angle_beta 76.657(2)
_cell_angle_gamma 79.036(2)
_cell_formula_units_Z 1
_cell_length_a 6.814(1)
_cell_length_b 8.759(1)
_cell_length_c 11.015(1)
_cell_measurement_temperature 153(2)
_cell_volume 587.32(12)
_computing_cell_refinement 'Collect software, Nonius B.V. 1998'
_computing_data_collection 'Collect software, Nonius B.V. 1998'
_computing_data_reduction
;
DENZO and Scalepack (Otwinoski and Minor, 1997)
;
_computing_molecular_graphics 'XP SHELXTL/PC, Siemens Analytical'
_computing_structure_refinement 'XL SHELXTL/PC, Siemens Analytical'
_computing_structure_solution
;

SIR97 - Altomare A., Burla M.C., Camalli M., Cascarano G.L., Giacovazzo C.,
Guagliardi A., Moliterni A.G.G., Polidori G.,Spagna R.
;
_diffrn_ambient_temperature 153(2)
_diffrn_measured_fraction_theta_full 0.857
_diffrn_measured_fraction_theta_max 0.857
_diffrn_measurement_device_type 'Nonius Kappa CCD'
_diffrn_measurement_method \w-scans
_diffrn_radiation_monochromator graphite
_diffrn_radiation_source 'fine-focus sealed tube'
_diffrn_radiation_type MoK\a
_diffrn_radiation_wavelength 0.71073
_diffrn_reflns_av_R_equivalents 0.0000
_diffrn_reflns_av_sigmaI/netI 0.0822
_diffrn_reflns_limit_h_max 8
_diffrn_reflns_limit_h_min -6
_diffrn_reflns_limit_k_max 10
_diffrn_reflns_limit_k_min -10
_diffrn_reflns_limit_l_max 13
_diffrn_reflns_limit_l_min -12
_diffrn_reflns_number 2307
_diffrn_reflns_theta_full 25.08
_diffrn_reflns_theta_max 25.08
_diffrn_reflns_theta_min 3.39
_exptl_absorpt_coefficient_mu 0.272
_exptl_crystal_density_diffrn 1.370
_exptl_crystal_density_method 'not measured'
_exptl_crystal_description prisms
_exptl_crystal_F_000 254
_exptl_crystal_size_max 0.20
_exptl_crystal_size_mid 0.15
_exptl_crystal_size_min 0.06
_refine_diff_density_max 0.233
_refine_diff_density_min -0.266
_refine_diff_density_rms 0.058
_refine_ls_extinction_method none
_refine_ls_goodness_of_fit_ref 1.041
_refine_ls_hydrogen_treatment mixed
_refine_ls_matrix_type full
_refine_ls_number_parameters 154
_refine_ls_number_reflns 2307
_refine_ls_number_restraints 0
_refine_ls_restrained_S_all 1.041
_refine_ls_R_factor_all 0.0956
_refine_ls_R_factor_gt 0.0583
_refine_ls_shift/su_max 0.000
_refine_ls_shift/su_mean 0.000
_refine_ls_structure_factor_coef Fsqd
_refine_ls_weighting_details 'calc w=1/[\s^2^(Fo^2^)+(0.0254P)^2^+0.5097P] where P=(Fo^2^+2Fc^2^)/3'
_refine_ls_weighting_scheme calc
_refine_ls_wR_factor_gt 0.1219
_refine_ls_wR_factor_ref 0.1393
_reflns_number_gt 1596
_reflns_number_total 2307
_reflns_threshold_expression >2sigma(I)
_cod_data_source_file b506100h.txt
_cod_data_source_block halfcell
_cod_depositor_comments
;
The following automatic conversions were performed:
'_symmetry_cell_setting' value 'Triclinic' changed to 'triclinic'
according to '/home/saulius/struct/CIF-dictionaries/cif_core.dic'
dictionary named 'cif_core.dic' version 2.4.1 from 2010-06-29.

Automatic conversion script
Id: cif_fix_enum 1527 2010-12-29 10:47:43Z saulius 
;
_cod_original_sg_symbol_H-M P-1
_cod_database_code 7051557

loop_
_symmetry_equiv_pos_as_xyz
'x, y, z'
'-x, -y, -z'

loop_
_atom_site_label
_atom_site_type_symbol
_atom_site_fract_x
_atom_site_fract_y
_atom_site_fract_z
_atom_site_U_iso_or_equiv
_atom_site_adp_type
_atom_site_occupancy
_atom_site_symmetry_multiplicity
_atom_site_calc_flag
_atom_site_refinement_flags
_atom_site_disorder_assembly
_atom_site_disorder_group
N1 N 0.5256(5) 0.4150(3) 0.5357(3) 0.0458(8) Uani 1 1 d . . .
C2 C 0.6091(5) 0.3357(4) 0.4565(3) 0.0406(9) Uani 1 1 d . . .
H2 H 0.6328 0.3951 0.3620 0.049 Uiso 1 1 d R . .
C3 C 0.6719(5) 0.1579(4) 0.5064(3) 0.0359(9) Uani 1 1 d . . .
C4 C 0.7513(5) 0.0759(4) 0.4184(3) 0.0391(9) Uani 1 1 d . . .
H4 H 0.7661 0.1380 0.3243 0.047 Uiso 1 1 d R . .
C5 C 0.8144(5) -0.0940(4) 0.4618(3) 0.0351(9) Uani 1 1 d . . .
C6 C 0.7988(5) -0.1914(4) 0.5985(3) 0.0377(9) Uani 1 1 d . . .
C7 C 0.7145(5) -0.1039(4) 0.6880(3) 0.0397(9) Uani 1 1 d . . .
H7 H 0.7001 -0.1648 0.7822 0.048 Uiso 1 1 d R . .
C8 C 0.6539(5) 0.0619(4) 0.6441(3) 0.0382(9) Uani 1 1 d . . .
H8 H 0.5976 0.1172 0.7068 0.046 Uiso 1 1 d R . .
N9 N 0.8908(5) -0.1670(4) 0.3610(3) 0.0454(8) Uani 1 1 d . . .
O10 O 0.8813(5) -0.0804(3) 0.2438(2) 0.0631(9) Uani 1 1 d . . .
O11 O 0.9669(4) -0.3141(3) 0.3934(2) 0.0553(8) Uani 1 1 d . . .
N12 N 0.8552(6) -0.3549(4) 0.6504(4) 0.0475(9) Uani 1 1 d . . .
S1A S 0.74928(18) -0.66162(13) 1.02267(9) 0.0563(4) Uani 1 1 d . . .
O1A O 0.7381(4) -0.4828(3) 0.9322(2) 0.0560(8) Uani 1 1 d . . .
C2A C 1.0073(7) -0.7452(5) 0.9892(4) 0.0616(12) Uani 1 1 d . . .
H2AA H 1.0893 -0.6978 1.0227 0.092 Uiso 1 1 d R . .
H2AB H 1.0207 -0.8639 1.0328 0.092 Uiso 1 1 d R . .
H2AC H 1.0514 -0.7179 0.8948 0.092 Uiso 1 1 d R . .
C1A C 0.6404(7) -0.7671(5) 0.9492(4) 0.0701(13) Uani 1 1 d . . .
H1AA H 0.4964 -0.7354 0.9590 0.105 Uiso 1 1 d R . .
H1AB H 0.6977 -0.7389 0.8562 0.105 Uiso 1 1 d R . .
H1AC H 0.6670 -0.8849 0.9942 0.105 Uiso 1 1 d R . .
H12A H 0.828(6) -0.409(5) 0.736(4) 0.060(13) Uiso 1 1 d . . .
H12B H 0.913(7) -0.402(5) 0.597(4) 0.062(15) Uiso 1 1 d . . .

loop_
_atom_site_aniso_label
_atom_site_aniso_U_11
_atom_site_aniso_U_22
_atom_site_aniso_U_33
_atom_site_aniso_U_23
_atom_site_aniso_U_13
_atom_site_aniso_U_12
N1 0.053(2) 0.0329(17) 0.0477(17) -0.0130(15) -0.0151(16) 0.0091(16)
C2 0.041(3) 0.038(2) 0.0422(19) -0.0142(19) -0.0112(18) 0.0025(18)
C3 0.036(2) 0.031(2) 0.0398(19) -0.0113(17) -0.0133(17) 0.0049(17)
C4 0.042(2) 0.038(2) 0.0346(18) -0.0093(17) -0.0124(18) 0.0015(19)
C5 0.037(2) 0.032(2) 0.0356(18) -0.0131(17) -0.0075(17) 0.0001(17)
C6 0.038(2) 0.034(2) 0.0401(19) -0.0131(18) -0.0112(18) 0.0029(18)
C7 0.043(2) 0.038(2) 0.0358(18) -0.0089(17) -0.0138(18) 0.0003(19)
C8 0.039(2) 0.041(2) 0.0394(19) -0.0200(18) -0.0128(17) 0.0045(18)
N9 0.050(2) 0.041(2) 0.0443(18) -0.0170(17) -0.0082(16) 0.0009(17)
O10 0.095(2) 0.0535(18) 0.0354(14) -0.0165(13) -0.0108(15) 0.0059(16)
O11 0.069(2) 0.0376(17) 0.0560(15) -0.0200(14) -0.0114(14) 0.0093(15)
N12 0.066(3) 0.031(2) 0.039(2) -0.0094(18) -0.0109(19) 0.0050(18)
S1A 0.0817(9) 0.0428(7) 0.0386(5) -0.0107(5) -0.0098(5) -0.0019(6)
O1A 0.082(2) 0.0339(15) 0.0468(14) -0.0085(12) -0.0181(14) 0.0014(14)
C2A 0.071(3) 0.048(3) 0.064(2) -0.017(2) -0.021(2) 0.004(2)
C1A 0.074(3) 0.061(3) 0.087(3) -0.036(3) -0.013(3) -0.014(3)

loop_
_atom_type_symbol
_atom_type_description
_atom_type_scat_dispersion_real
_atom_type_scat_dispersion_imag
_atom_type_scat_source
C C 0.0033 0.0016 'International Tables Vol C Tables 4.2.6.8 and 6.1.1.4'
H H 0.0000 0.0000 'International Tables Vol C Tables 4.2.6.8 and 6.1.1.4'
N N 0.0061 0.0033 'International Tables Vol C Tables 4.2.6.8 and 6.1.1.4'
O O 0.0106 0.0060 'International Tables Vol C Tables 4.2.6.8 and 6.1.1.4'
S S 0.1246 0.1234 'International Tables Vol C Tables 4.2.6.8 and 6.1.1.4'

loop_
_geom_angle_atom_site_label_1
_geom_angle_atom_site_label_2
_geom_angle_atom_site_label_3
_geom_angle
_geom_angle_site_symmetry_1
_geom_angle_site_symmetry_3
_geom_angle_publ_flag
C2 N1 N1 111.3(3) . 2_666 ?
N1 C2 C3 121.7(3) . . ?
N1 C2 H2 119.5 . . ?
C3 C2 H2 118.8 . . ?
C4 C3 C8 117.2(3) . . ?
C4 C3 C2 120.0(3) . . ?
C8 C3 C2 122.8(3) . . ?
C3 C4 C5 121.9(3) . . ?
C3 C4 H4 119.1 . . ?
C5 C4 H4 119.0 . . ?
C4 C5 C6 121.7(3) . . ?
C4 C5 N9 117.0(3) . . ?
C6 C5 N9 121.3(3) . . ?
N12 C6 C5 126.3(3) . . ?
N12 C6 C7 118.2(3) . . ?
C5 C6 C7 115.5(3) . . ?
C8 C7 C6 122.2(3) . . ?
C8 C7 H7 119.1 . . ?
C6 C7 H7 118.7 . . ?
C7 C8 C3 121.6(3) . . ?
C7 C8 H8 120.2 . . ?
C3 C8 H8 118.2 . . ?
O10 N9 O11 121.6(3) . . ?
O10 N9 C5 118.8(3) . . ?
O11 N9 C5 119.5(3) . . ?
C6 N12 H12A 121(2) . . ?
C6 N12 H12B 117(3) . . ?
H12A N12 H12B 123(4) . . ?
O1A S1A C1A 106.08(18) . . ?
O1A S1A C2A 105.59(18) . . ?
C1A S1A C2A 98.0(2) . . ?
S1A C2A H2AA 108.5 . . ?
S1A C2A H2AB 109.9 . . ?
H2AA C2A H2AB 109.5 . . ?
S1A C2A H2AC 110.0 . . ?
H2AA C2A H2AC 109.5 . . ?
H2AB C2A H2AC 109.5 . . ?
S1A C1A H1AA 109.1 . . ?
S1A C1A H1AB 110.4 . . ?
H1AA C1A H1AB 109.5 . . ?
S1A C1A H1AC 109.0 . . ?
H1AA C1A H1AC 109.5 . . ?
H1AB C1A H1AC 109.5 . . ?

loop_
_geom_bond_atom_site_label_1
_geom_bond_atom_site_label_2
_geom_bond_distance
_geom_bond_site_symmetry_2
_geom_bond_publ_flag
N1 C2 1.285(4) . ?
N1 N1 1.411(5) 2_666 ?
C2 C3 1.453(5) . ?
C2 H2 0.9601 . ?
C3 C4 1.375(4) . ?
C3 C8 1.414(4) . ?
C4 C5 1.392(4) . ?
C4 H4 0.9600 . ?
C5 C6 1.409(4) . ?
C5 N9 1.435(4) . ?
C6 N12 1.338(4) . ?
C6 C7 1.427(5) . ?
C7 C8 1.357(4) . ?
C7 H7 0.9600 . ?
C8 H8 0.9599 . ?
N9 O10 1.232(3) . ?
N9 O11 1.240(3) . ?
N12 H12A 0.87(4) . ?
N12 H12B 0.83(4) . ?
S1A O1A 1.500(2) . ?
S1A C1A 1.780(4) . ?
S1A C2A 1.783(4) . ?
C2A H2AA 0.9600 . ?
C2A H2AB 0.9600 . ?
C2A H2AC 0.9599 . ?
C1A H1AA 0.9600 . ?
C1A H1AB 0.9600 . ?
C1A H1AC 0.9600 . ?

loop_
_geom_hbond_atom_site_label_D
_geom_hbond_atom_site_label_H
_geom_hbond_atom_site_label_A
_geom_hbond_distance_DH
_geom_hbond_distance_HA
_geom_hbond_distance_DA
_geom_hbond_angle_DHA
_geom_hbond_site_symmetry_A
N12 H12A O1A 0.87(4) 1.98(4) 2.840(4) 168(3) .
N12 H12B O11 0.83(4) 2.04(4) 2.657(5) 131(3) .
N12 H12B O11 0.83(4) 2.43(4) 3.093(4) 137(3) 2_746

loop_
_geom_torsion_atom_site_label_1
_geom_torsion_atom_site_label_2
_geom_torsion_atom_site_label_3
_geom_torsion_atom_site_label_4
_geom_torsion
_geom_torsion_site_symmetry_1
_geom_torsion_site_symmetry_2
_geom_torsion_site_symmetry_3
_geom_torsion_site_symmetry_4
_geom_torsion_publ_flag
N1 N1 C2 C3 -178.8(3) 2_666 . . . ?
N1 C2 C3 C4 176.7(3) . . . . ?
N1 C2 C3 C8 -2.8(6) . . . . ?
C8 C3 C4 C5 -0.8(5) . . . . ?
C2 C3 C4 C5 179.6(3) . . . . ?
C3 C4 C5 C6 0.5(6) . . . . ?
C3 C4 C5 N9 178.7(3) . . . . ?
C4 C5 C6 N12 -179.9(4) . . . . ?
N9 C5 C6 N12 2.0(6) . . . . ?
C4 C5 C6 C7 0.0(5) . . . . ?
N9 C5 C6 C7 -178.1(3) . . . . ?
N12 C6 C7 C8 179.8(4) . . . . ?
C5 C6 C7 C8 -0.1(5) . . . . ?
C6 C7 C8 C3 -0.3(6) . . . . ?
C4 C3 C8 C7 0.7(5) . . . . ?
C2 C3 C8 C7 -179.7(3) . . . . ?
C4 C5 N9 O10 -6.0(5) . . . . ?
C6 C5 N9 O10 172.3(3) . . . . ?
C4 C5 N9 O11 173.1(3) . . . . ?
C6 C5 N9 O11 -8.6(5) . . . . ?
